data_7130209
loop_
_publ_author_name
'Mu, Delong'
'Pan, Shuqiong'
'Wang, Xiaoyu'
'Liao, Xiaoyun'
'Huang, Yong'
'Chen, Jiean'

_publ_section_title
;
 Enantioselective synthesis of acyclic monohydrosilanes by steric
 hindrance assisted C--H silylation
;
_journal_name_full 'Chemical Communications'
_journal_paper_doi 10.1039/D2CC02307E
_journal_year 2022
_chemical_formula_sum 'C22 H22 S2 Si0.25'
_chemical_formula_weight 357.54
_space_group_crystal_system orthorhombic
_space_group_IT_number 19
_space_group_name_Hall 'P 2ac 2ab'
_space_group_name_H-M_alt 'P 21 21 21'
_atom_sites_solution_hydrogens geom
_audit_creation_method SHELXL-2018/3
_audit_update_record
;
2022-03-15 deposited with the CCDC.	2022-06-01 downloaded from the CCDC.
;
_cell_angle_alpha 90
_cell_angle_beta 90
_cell_angle_gamma 90
_cell_formula_units_Z 4
_cell_length_a 6.21480(10)
_cell_length_b 7.6293(2)
_cell_length_c 38.5427(4)
_cell_measurement_temperature 100(2)
_cell_volume 1827.49(6)
_computing_structure_refinement 'SHELXL-2018/3 (Sheldrick, 2018)'
_diffrn_ambient_temperature 100(2)
_diffrn_measured_fraction_theta_full 0.992
_diffrn_measured_fraction_theta_max 0.962
_diffrn_radiation_type CuK\a
_diffrn_radiation_wavelength 1.54184
_diffrn_reflns_av_R_equivalents 0.0168
_diffrn_reflns_av_unetI/netI 0.0162
_diffrn_reflns_Laue_measured_fraction_full 0.992
_diffrn_reflns_Laue_measured_fraction_max 0.962
_diffrn_reflns_limit_h_max 7
_diffrn_reflns_limit_h_min -7
_diffrn_reflns_limit_k_max 7
_diffrn_reflns_limit_k_min -9
_diffrn_reflns_limit_l_max 47
_diffrn_reflns_limit_l_min -37
_diffrn_reflns_number 9046
_diffrn_reflns_point_group_measured_fraction_full 0.993
_diffrn_reflns_point_group_measured_fraction_max 0.943
_diffrn_reflns_theta_full 67.684
_diffrn_reflns_theta_max 76.900
_diffrn_reflns_theta_min 2.293
_exptl_absorpt_coefficient_mu 2.774
_exptl_crystal_density_diffrn 1.300
_exptl_crystal_F_000 758
_exptl_crystal_size_max 0.300
_exptl_crystal_size_mid 0.200
_exptl_crystal_size_min 0.200
_refine_diff_density_max 1.350
_refine_diff_density_min -0.819
_refine_diff_density_rms 0.087
_refine_ls_abs_structure_details
;
 Flack x determined using 1432 quotients [(I+)-(I-)]/[(I+)+(I-)]
 (Parsons, Flack and Wagner, Acta Cryst. B69 (2013) 249-259).
;
_refine_ls_abs_structure_Flack 0.034(8)
_refine_ls_extinction_coef 0.0020(15)
_refine_ls_extinction_expression Fc^*^=kFc[1+0.001xFc^2^\l^3^/sin(2\q)]^-1/4^
_refine_ls_extinction_method 'SHELXL-2018/3 (Sheldrick 2018)'
_refine_ls_goodness_of_fit_ref 1.087
_refine_ls_hydrogen_treatment constr
_refine_ls_matrix_type full
_refine_ls_number_parameters 221
_refine_ls_number_reflns 3650
_refine_ls_number_restraints 0
_refine_ls_restrained_S_all 1.087
_refine_ls_R_factor_all 0.0521
_refine_ls_R_factor_gt 0.0520
_refine_ls_shift/su_max 4.010
_refine_ls_shift/su_mean 0.040
_refine_ls_structure_factor_coef Fsqd
_refine_ls_weighting_details 'w=1/[\s^2^(Fo^2^)+(0.0894P)^2^+2.6449P] where P=(Fo^2^+2Fc^2^)/3'
_refine_ls_weighting_scheme calc
_refine_ls_wR_factor_gt 0.1481
_refine_ls_wR_factor_ref 0.1482
_reflns_Friedel_coverage 0.661
_reflns_Friedel_fraction_full 0.993
_reflns_Friedel_fraction_max 0.914
_reflns_number_gt 3635
_reflns_number_total 3650
_reflns_threshold_expression 'I > 2\s(I)'
_cod_data_source_file d2cc02307e2.cif
_cod_data_source_block mdl-03-18c-220223_auto
_cod_database_code 7130209
_shelx_shelxl_version_number 2018/3
_shelx_space_group_comment
;
The symmetry employed for this shelxl refinement is uniquely defined
by the following loop, which should always be used as a source of
symmetry information in preference to the above space-group names.
They are only intended as comments.
;
_shelx_estimated_absorpt_t_min 0.490
_shelx_estimated_absorpt_t_max 0.607

loop_
_space_group_symop_operation_xyz
'x, y, z'
'-x+1/2, -y, z+1/2'
'-x, y+1/2, -z+1/2'
'x+1/2, -y+1/2, -z'

loop_
_atom_site_label
_atom_site_type_symbol
_atom_site_fract_x
_atom_site_fract_y
_atom_site_fract_z
_atom_site_U_iso_or_equiv
_atom_site_adp_type
_atom_site_occupancy
_atom_site_site_symmetry_order
_atom_site_calc_flag
_atom_site_refinement_flags_posn
_atom_site_refinement_flags_adp
_atom_site_refinement_flags_occupancy
_atom_site_disorder_assembly
_atom_site_disorder_group
Si11 Si 0.83368(16) 0.63987(13) 0.37083(2) 0.0135(3) Uani 1 1 d . . . . .
H11 H 0.983583 0.629922 0.361608 0.016 Uiso 1 1 calc R U . . .
S16 S 1.06598(19) 0.47064(15) 0.43318(3) 0.0271(3) Uani 1 1 d . . . . .
C18 C 0.6620(10) 0.6238(5) 0.44579(9) 0.0353(14) Uani 1 1 d . . . . .
H18A H 0.637455 0.751712 0.447609 0.042 Uiso 1 1 calc R U . . .
H18B H 0.523996 0.564435 0.440623 0.042 Uiso 1 1 calc R U . . .
C10 C 0.6851(6) 0.4399(5) 0.30990(10) 0.0148(7) Uani 1 1 d . . . . .
C1 C 0.6565(6) 0.4843(5) 0.34593(10) 0.0155(7) Uani 1 1 d . . . . .
C2 C 0.4749(6) 0.4215(5) 0.36264(10) 0.0181(8) Uani 1 1 d . . . . .
H2 H 0.456460 0.446146 0.386619 0.022 Uiso 1 1 calc R U . . .
C17 C 0.8370(7) 0.5798(5) 0.41815(10) 0.0160(7) Uani 1 1 d . . . . .
C9 C 0.8688(6) 0.4938(5) 0.29071(10) 0.0170(8) Uani 1 1 d . . . . .
H9 H 0.975943 0.563415 0.301635 0.020 Uiso 1 1 calc R U . . .
C3 C 0.3171(7) 0.3227(5) 0.34537(11) 0.0196(8) Uani 1 1 d . . . . .
H3 H 0.192895 0.284806 0.357622 0.024 Uiso 1 1 calc R U . . .
C24 C 0.9664(6) 0.4702(5) 0.47523(10) 0.0160(8) Uani 1 1 d . . . . .
C5 C 0.5263(6) 0.3381(5) 0.29272(10) 0.0162(8) Uani 1 1 d . . . . .
C4 C 0.3407(7) 0.2804(5) 0.31105(11) 0.0192(8) Uani 1 1 d . . . . .
H4 H 0.233737 0.213052 0.299561 0.023 Uiso 1 1 calc R U . . .
C8 C 0.8935(7) 0.4460(6) 0.25626(10) 0.0204(8) Uani 1 1 d . . . . .
H8 H 1.018010 0.482014 0.243859 0.024 Uiso 1 1 calc R U . . .
C15 C 0.8592(7) 0.9962(5) 0.38910(11) 0.0204(8) Uani 1 1 d . . . . .
H15A H 0.822962 0.966105 0.413122 0.031 Uiso 1 1 calc R U . . .
H15B H 0.817509 1.117813 0.384461 0.031 Uiso 1 1 calc R U . . .
H15C H 1.014524 0.982861 0.385573 0.031 Uiso 1 1 calc R U . . .
C23 C 1.0723(7) 0.3974(6) 0.50397(11) 0.0207(8) Uani 1 1 d . . . . .
H23 H 1.209066 0.342977 0.501647 0.025 Uiso 1 1 calc R U . . .
C19 C 0.7658(7) 0.5512(5) 0.47824(10) 0.0181(8) Uani 1 1 d . . . . .
C12 C 0.7380(6) 0.8735(5) 0.36427(9) 0.0145(7) Uani 1 1 d . . . . .
C6 C 0.5577(7) 0.2914(6) 0.25715(11) 0.0210(8) Uani 1 1 d . . . . .
H6 H 0.452742 0.222207 0.245602 0.025 Uiso 1 1 calc R U . . .
C13 C 0.7880(7) 0.9285(6) 0.32690(10) 0.0212(9) Uani 1 1 d . . . . .
H13A H 0.942919 0.917968 0.322663 0.032 Uiso 1 1 calc R U . . .
H13B H 0.743256 1.050384 0.323356 0.032 Uiso 1 1 calc R U . . .
H13C H 0.709713 0.852361 0.310774 0.032 Uiso 1 1 calc R U . . .
C14 C 0.4955(6) 0.8862(5) 0.37091(11) 0.0204(8) Uani 1 1 d . . . . .
H14A H 0.418478 0.814319 0.353880 0.031 Uiso 1 1 calc R U . . .
H14B H 0.449398 1.008533 0.368754 0.031 Uiso 1 1 calc R U . . .
H14C H 0.463417 0.843751 0.394346 0.031 Uiso 1 1 calc R U . . .
C20 C 0.6680(8) 0.5614(6) 0.51088(12) 0.0276(10) Uani 1 1 d . . . . .
H20 H 0.532444 0.617417 0.513476 0.033 Uiso 1 1 calc R U . . .
C22 C 0.9707(8) 0.4078(6) 0.53567(11) 0.0267(10) Uani 1 1 d . . . . .
H22 H 1.037911 0.358489 0.555548 0.032 Uiso 1 1 calc R U . . .
C7 C 0.7364(8) 0.3451(6) 0.23961(10) 0.0235(9) Uani 1 1 d . . . . .
H7 H 0.754406 0.313867 0.215932 0.028 Uiso 1 1 calc R U . . .
C21 C 0.7700(8) 0.4897(7) 0.53913(11) 0.0301(11) Uani 1 1 d . . . . .
H21 H 0.703607 0.495741 0.561298 0.036 Uiso 1 1 calc R U . . .

loop_
_atom_site_aniso_label
_atom_site_aniso_U_11
_atom_site_aniso_U_22
_atom_site_aniso_U_33
_atom_site_aniso_U_23
_atom_site_aniso_U_13
_atom_site_aniso_U_12
Si11 0.0129(5) 0.0147(5) 0.0128(5) 0.0011(4) -0.0002(4) 0.0018(4)
S16 0.0278(6) 0.0325(6) 0.0208(5) 0.0037(4) -0.0001(4) 0.0028(5)
C18 0.092(4) 0.0064(16) 0.0079(17) 0.0081(14) -0.029(2) -0.026(2)
C10 0.0160(17) 0.0121(16) 0.0164(17) 0.0031(14) -0.0020(14) 0.0037(15)
C1 0.0153(16) 0.0137(17) 0.0176(18) 0.0014(14) -0.0010(15) 0.0005(15)
C2 0.0193(19) 0.0157(17) 0.0194(19) 0.0029(14) 0.0027(15) 0.0042(15)
C17 0.0152(16) 0.0157(18) 0.0172(17) 0.0026(14) -0.0014(15) 0.0034(16)
C9 0.0154(18) 0.0186(18) 0.0171(18) -0.0001(15) -0.0015(14) 0.0017(15)
C3 0.0160(18) 0.0142(18) 0.029(2) 0.0033(16) 0.0033(16) -0.0007(15)
C24 0.0178(18) 0.0162(18) 0.0139(17) 0.0000(14) 0.0036(14) -0.0011(15)
C5 0.0161(18) 0.0124(17) 0.0202(18) 0.0024(15) -0.0037(15) 0.0044(15)
C4 0.0174(18) 0.0121(17) 0.028(2) 0.0015(15) -0.0049(17) -0.0008(15)
C8 0.0205(19) 0.025(2) 0.0155(18) 0.0030(16) 0.0019(14) 0.0053(16)
C15 0.0218(19) 0.0180(19) 0.0213(19) -0.0020(15) -0.0023(15) -0.0022(16)
C23 0.0163(18) 0.023(2) 0.0223(19) 0.0008(16) -0.0035(16) 0.0019(17)
C19 0.0159(17) 0.0167(18) 0.0216(19) -0.0002(15) -0.0031(15) -0.0009(15)
C12 0.0136(17) 0.0144(17) 0.0155(17) 0.0011(14) -0.0010(14) -0.0012(14)
C6 0.024(2) 0.0187(19) 0.0199(19) -0.0010(15) -0.0069(17) 0.0018(17)
C13 0.027(2) 0.0192(19) 0.0173(19) 0.0035(15) -0.0010(16) 0.0013(17)
C14 0.0167(19) 0.0172(19) 0.027(2) 0.0047(17) 0.0002(16) 0.0042(15)
C20 0.0204(19) 0.028(2) 0.034(2) -0.0099(19) 0.0078(18) -0.0008(19)
C22 0.033(2) 0.031(2) 0.0151(18) 0.0023(17) -0.0085(18) -0.008(2)
C7 0.030(2) 0.025(2) 0.0160(17) -0.0014(16) -0.0018(17) 0.0077(19)
C21 0.034(2) 0.037(3) 0.019(2) -0.0085(18) 0.0122(18) -0.012(2)

loop_
_atom_type_symbol
_atom_type_description
_atom_type_scat_dispersion_real
_atom_type_scat_dispersion_imag
_atom_type_scat_source
C C 0.0181 0.0091 'International Tables Vol C Tables 4.2.6.8 and 6.1.1.4'
H H 0.0000 0.0000 'International Tables Vol C Tables 4.2.6.8 and 6.1.1.4'
S S 0.3331 0.5567 'International Tables Vol C Tables 4.2.6.8 and 6.1.1.4'
Si Si 0.2541 0.3302 'International Tables Vol C Tables 4.2.6.8 and 6.1.1.4'

loop_
_geom_angle_atom_site_label_1
_geom_angle_atom_site_label_2
_geom_angle_atom_site_label_3
_geom_angle
_geom_angle_site_symmetry_1
_geom_angle_site_symmetry_3
_geom_angle_publ_flag
C17 Si11 C1 110.31(17) . . ?
C17 Si11 C12 111.23(17) . . ?
C1 Si11 C12 109.96(17) . . ?
C17 Si11 H11 108.4 . . ?
C1 Si11 H11 108.4 . . ?
C12 Si11 H11 108.4 . . ?
C24 S16 C17 91.15(19) . . ?
C19 C18 C17 100.9(4) . . ?
C19 C18 H18A 111.6 . . ?
C17 C18 H18A 111.6 . . ?
C19 C18 H18B 111.6 . . ?
C17 C18 H18B 111.6 . . ?
H18A C18 H18B 109.4 . . ?
C5 C10 C9 118.3(3) . . ?
C5 C10 C1 119.5(4) . . ?
C9 C10 C1 122.2(4) . . ?
C2 C1 C10 117.9(4) . . ?
C2 C1 Si11 117.2(3) . . ?
C10 C1 Si11 124.6(3) . . ?
C1 C2 C3 122.3(4) . . ?
C1 C2 H2 118.9 . . ?
C3 C2 H2 118.9 . . ?
C18 C17 S16 116.4(3) . . ?
C18 C17 Si11 127.0(3) . . ?
S16 C17 Si11 116.5(2) . . ?
C8 C9 C10 120.8(4) . . ?
C8 C9 H9 119.6 . . ?
C10 C9 H9 119.6 . . ?
C4 C3 C2 120.6(4) . . ?
C4 C3 H3 119.7 . . ?
C2 C3 H3 119.7 . . ?
C19 C24 C23 121.9(4) . . ?
C19 C24 S16 113.3(3) . . ?
C23 C24 S16 124.8(3) . . ?
C10 C5 C4 120.1(4) . . ?
C10 C5 C6 119.2(4) . . ?
C4 C5 C6 120.7(4) . . ?
C3 C4 C5 119.6(4) . . ?
C3 C4 H4 120.2 . . ?
C5 C4 H4 120.2 . . ?
C9 C8 C7 120.5(4) . . ?
C9 C8 H8 119.8 . . ?
C7 C8 H8 119.8 . . ?
C12 C15 H15A 109.5 . . ?
C12 C15 H15B 109.5 . . ?
H15A C15 H15B 109.5 . . ?
C12 C15 H15C 109.5 . . ?
H15A C15 H15C 109.5 . . ?
H15B C15 H15C 109.5 . . ?
C22 C23 C24 117.5(4) . . ?
C22 C23 H23 121.2 . . ?
C24 C23 H23 121.2 . . ?
C24 C19 C20 119.2(4) . . ?
C24 C19 C18 118.3(4) . . ?
C20 C19 C18 122.5(4) . . ?
C14 C12 C13 109.8(3) . . ?
C14 C12 C15 109.9(3) . . ?
C13 C12 C15 108.6(3) . . ?
C14 C12 Si11 110.2(3) . . ?
C13 C12 Si11 108.6(3) . . ?
C15 C12 Si11 109.6(3) . . ?
C7 C6 C5 120.8(4) . . ?
C7 C6 H6 119.6 . . ?
C5 C6 H6 119.6 . . ?
C12 C13 H13A 109.5 . . ?
C12 C13 H13B 109.5 . . ?
H13A C13 H13B 109.5 . . ?
C12 C13 H13C 109.5 . . ?
H13A C13 H13C 109.5 . . ?
H13B C13 H13C 109.5 . . ?
C12 C14 H14A 109.5 . . ?
C12 C14 H14B 109.5 . . ?
H14A C14 H14B 109.5 . . ?
C12 C14 H14C 109.5 . . ?
H14A C14 H14C 109.5 . . ?
H14B C14 H14C 109.5 . . ?
C21 C20 C19 119.3(4) . . ?
C21 C20 H20 120.3 . . ?
C19 C20 H20 120.3 . . ?
C23 C22 C21 121.2(4) . . ?
C23 C22 H22 119.4 . . ?
C21 C22 H22 119.4 . . ?
C6 C7 C8 120.4(4) . . ?
C6 C7 H7 119.8 . . ?
C8 C7 H7 119.8 . . ?
C20 C21 C22 120.9(4) . . ?
C20 C21 H21 119.6 . . ?
C22 C21 H21 119.6 . . ?

loop_
_geom_bond_atom_site_label_1
_geom_bond_atom_site_label_2
_geom_bond_distance
_geom_bond_site_symmetry_2
_geom_bond_publ_flag
Si11 C17 1.881(4) . ?
Si11 C1 1.882(4) . ?
Si11 C12 1.896(4) . ?
Si11 H11 1.0000 . ?
S16 C24 1.735(4) . ?
S16 C17 1.747(4) . ?
C18 C19 1.513(5) . ?
C18 C17 1.559(7) . ?
C18 H18A 0.9900 . ?
C18 H18B 0.9900 . ?
C10 C5 1.420(5) . ?
C10 C9 1.421(5) . ?
C10 C1 1.440(5) . ?
C1 C2 1.385(6) . ?
C2 C3 1.405(6) . ?
C2 H2 0.9500 . ?
C9 C8 1.385(6) . ?
C9 H9 0.9500 . ?
C3 C4 1.369(6) . ?
C3 H3 0.9500 . ?
C24 C19 1.396(6) . ?
C24 C23 1.403(6) . ?
C5 C4 1.422(6) . ?
C5 C6 1.429(6) . ?
C4 H4 0.9500 . ?
C8 C7 1.399(6) . ?
C8 H8 0.9500 . ?
C15 C12 1.536(5) . ?
C15 H15A 0.9800 . ?
C15 H15B 0.9800 . ?
C15 H15C 0.9800 . ?
C23 C22 1.378(6) . ?
C23 H23 0.9500 . ?
C19 C20 1.399(6) . ?
C12 C14 1.532(5) . ?
C12 C13 1.532(5) . ?
C6 C7 1.363(7) . ?
C6 H6 0.9500 . ?
C13 H13A 0.9800 . ?
C13 H13B 0.9800 . ?
C13 H13C 0.9800 . ?
C14 H14A 0.9800 . ?
C14 H14B 0.9800 . ?
C14 H14C 0.9800 . ?
C20 C21 1.373(7) . ?
C20 H20 0.9500 . ?
C22 C21 1.402(7) . ?
C22 H22 0.9500 . ?
C7 H7 0.9500 . ?
C21 H21 0.9500 . ?

loop_
_geom_torsion_atom_site_label_1
_geom_torsion_atom_site_label_2
_geom_torsion_atom_site_label_3
_geom_torsion_atom_site_label_4
_geom_torsion
_geom_torsion_site_symmetry_1
_geom_torsion_site_symmetry_2
_geom_torsion_site_symmetry_3
_geom_torsion_site_symmetry_4
_geom_torsion_publ_flag
C5 C10 C1 C2 1.4(5) . . . . ?
C9 C10 C1 C2 -178.2(4) . . . . ?
C5 C10 C1 Si11 -172.3(3) . . . . ?
C9 C10 C1 Si11 8.1(5) . . . . ?
C17 Si11 C1 C2 34.7(3) . . . . ?
C12 Si11 C1 C2 -88.3(3) . . . . ?
C17 Si11 C1 C10 -151.6(3) . . . . ?
C12 Si11 C1 C10 85.3(3) . . . . ?
C10 C1 C2 C3 -2.2(6) . . . . ?
Si11 C1 C2 C3 171.9(3) . . . . ?
C19 C18 C17 S16 0.7(4) . . . . ?
C19 C18 C17 Si11 -176.5(3) . . . . ?
C24 S16 C17 C18 -0.2(3) . . . . ?
C24 S16 C17 Si11 177.2(2) . . . . ?
C1 Si11 C17 C18 -79.8(4) . . . . ?
C12 Si11 C17 C18 42.5(4) . . . . ?
C1 Si11 C17 S16 103.1(3) . . . . ?
C12 Si11 C17 S16 -134.6(2) . . . . ?
C5 C10 C9 C8 -0.9(6) . . . . ?
C1 C10 C9 C8 178.7(4) . . . . ?
C1 C2 C3 C4 1.8(6) . . . . ?
C17 S16 C24 C19 -0.4(3) . . . . ?
C17 S16 C24 C23 179.7(4) . . . . ?
C9 C10 C5 C4 179.6(3) . . . . ?
C1 C10 C5 C4 -0.1(5) . . . . ?
C9 C10 C5 C6 0.9(5) . . . . ?
C1 C10 C5 C6 -178.7(3) . . . . ?
C2 C3 C4 C5 -0.3(6) . . . . ?
C10 C5 C4 C3 -0.5(6) . . . . ?
C6 C5 C4 C3 178.2(4) . . . . ?
C10 C9 C8 C7 0.7(6) . . . . ?
C19 C24 C23 C22 0.2(6) . . . . ?
S16 C24 C23 C22 -179.9(3) . . . . ?
C23 C24 C19 C20 0.5(6) . . . . ?
S16 C24 C19 C20 -179.4(3) . . . . ?
C23 C24 C19 C18 -179.1(4) . . . . ?
S16 C24 C19 C18 1.0(5) . . . . ?
C17 C18 C19 C24 -1.0(5) . . . . ?
C17 C18 C19 C20 179.3(4) . . . . ?
C17 Si11 C12 C14 -72.6(3) . . . . ?
C1 Si11 C12 C14 49.9(3) . . . . ?
C17 Si11 C12 C13 167.0(3) . . . . ?
C1 Si11 C12 C13 -70.5(3) . . . . ?
C17 Si11 C12 C15 48.4(3) . . . . ?
C1 Si11 C12 C15 170.9(3) . . . . ?
C10 C5 C6 C7 -0.7(6) . . . . ?
C4 C5 C6 C7 -179.4(4) . . . . ?
C24 C19 C20 C21 -0.8(6) . . . . ?
C18 C19 C20 C21 178.8(4) . . . . ?
C24 C23 C22 C21 -0.7(6) . . . . ?
C5 C6 C7 C8 0.5(6) . . . . ?
C9 C8 C7 C6 -0.5(6) . . . . ?
C19 C20 C21 C22 0.4(7) . . . . ?
C23 C22 C21 C20 0.4(7) . . . . ?
